data_7244086
loop_
_publ_author_name
'Panikkattu, Vinu V.'
'Sinha, Abhijeet Shekhar'
'Aaker\"oy, Christer'

_publ_section_title
;
 A family of powerful halogen-bond donors: A structural and theoretical
 analysis of triply activated 3-iodo-1-phenylprop-2-yn-1-ones
;
_journal_name_full CrystEngComm
_journal_paper_doi 10.1039/D1CE01583D
_journal_year 2022
_chemical_formula_moiety 'C9 H4 I N O3'
_chemical_formula_sum 'C9 H4 I N O3'
_chemical_formula_weight 301.041
_chemical_name_systematic 3-iodo-1-(4-nitrophenyl)prop-2-yn-1-one
_space_group_crystal_system monoclinic
_space_group_IT_number 14
_space_group_name_Hall '-P 2ybc'
_space_group_name_H-M_alt 'P 1 21/c 1'
_symmetry_Int_Tables_number 14
_atom_sites_solution_primary dual
_audit_creation_date 2021-01-16
_audit_creation_method
;
Olex2 1.3-ac4
(compiled 2020.03.28 svn.rd84adfe8 for Rigaku Oxford Diffraction, GUI svn.r6032)
;
_audit_update_record
;
2021-09-15 deposited with the CCDC.	2021-12-20 downloaded from the CCDC.
;
_cell_angle_alpha 90
_cell_angle_beta 93.341(3)
_cell_angle_gamma 90
_cell_formula_units_Z 4
_cell_length_a 4.0639(1)
_cell_length_b 23.333(1)
_cell_length_c 10.0221(4)
_cell_measurement_reflns_used 6251
_cell_measurement_temperature 170.01(10)
_cell_measurement_theta_max 33.0180
_cell_measurement_theta_min 2.2070
_cell_volume 948.71(6)
_computing_cell_refinement 'CrysAlisPro 1.171.40.84a (Rigaku OD, 2020)'
_computing_data_collection 'CrysAlisPro 1.171.40.84a (Rigaku OD, 2020)'
_computing_data_reduction 'CrysAlisPro 1.171.40.84a (Rigaku OD, 2020)'
_computing_molecular_graphics 'Olex2 1.3-ac4 (Dolomanov et al., 2009)'
_computing_publication_material 'Olex2 1.3-ac4 (Dolomanov et al., 2009)'
_computing_structure_refinement 'olex2.refine 1.3-ac4 (Bourhis et al., 2015)'
_computing_structure_solution 'SHELXT 2018/2 (Sheldrick, 2018)'
_diffrn_ambient_environment N~2~
_diffrn_ambient_temperature 170.01(10)
_diffrn_detector 'Hybrid Pixel Array Detector'
_diffrn_detector_area_resol_mean 10.0000
_diffrn_detector_type HyPix
_diffrn_measured_fraction_theta_full 0.9994
_diffrn_measured_fraction_theta_max 0.8529
_diffrn_measurement_details
;
List of Runs (angles in degrees, time in seconds):

  # Type    Start    End  Width  t~exp~   \w     \q     \k     \f   Frames
#--------------------------------------------------------------------------
  1  \w    -10.00  85.00   0.50   16.33    --   12.33  77.00   0.00  190
  2  \w     20.00  46.00   0.50   16.33    --   12.33  38.00 -60.00   52
  3  \w    -62.00   2.00   0.50   16.33    --   12.33 -19.00  60.00  128
  4  \w    -62.00   3.00   0.50   16.33    --  -12.49 -57.00   0.00  130
  5  \w     28.00  68.00   0.50   16.33    --   12.33-140.00 -35.00   80
  6  \w     16.00  41.00   0.50   16.33    --   12.33-130.00 138.00   50
  7  \w     42.00  80.00   0.50   16.33    --   12.33-178.00  60.00   76
;
_diffrn_measurement_device 'four-circle diffractometer'
_diffrn_measurement_device_type 'XtaLAB Synergy, Dualflex, HyPix'
_diffrn_measurement_method '\w scans'
_diffrn_orient_matrix_type 'CrysAlisPro convention (1999,Acta A55,543-557)'
_diffrn_orient_matrix_UB_11 0.0159223000
_diffrn_orient_matrix_UB_12 0.0302165000
_diffrn_orient_matrix_UB_13 -0.0035206000
_diffrn_orient_matrix_UB_21 0.1037820000
_diffrn_orient_matrix_UB_22 -0.0030073000
_diffrn_orient_matrix_UB_23 -0.0540973000
_diffrn_orient_matrix_UB_31 -0.1397690000
_diffrn_orient_matrix_UB_32 0.0012298000
_diffrn_orient_matrix_UB_33 -0.0457269000
_diffrn_radiation_monochromator mirror
_diffrn_radiation_probe x-ray
_diffrn_radiation_type 'Mo K\a'
_diffrn_radiation_wavelength 0.71073
_diffrn_reflns_av_R_equivalents 0.0262
_diffrn_reflns_av_unetI/netI 0.0223
_diffrn_reflns_Laue_measured_fraction_full 0.9994
_diffrn_reflns_Laue_measured_fraction_max 0.8529
_diffrn_reflns_limit_h_max 6
_diffrn_reflns_limit_h_min -5
_diffrn_reflns_limit_k_max 34
_diffrn_reflns_limit_k_min -35
_diffrn_reflns_limit_l_max 14
_diffrn_reflns_limit_l_min -15
_diffrn_reflns_number 11750
_diffrn_reflns_point_group_measured_fraction_full 0.9994
_diffrn_reflns_point_group_measured_fraction_max 0.8529
_diffrn_reflns_theta_full 25.2417
_diffrn_reflns_theta_max 33.58
_diffrn_reflns_theta_min 2.21
_diffrn_source 'micro-focus sealed X-ray tube'
_diffrn_source_type 'PhotonJet (Mo) X-ray Source'
_exptl_absorpt_coefficient_mu 3.353
_exptl_absorpt_correction_T_max 1.00000
_exptl_absorpt_correction_T_min 0.41985
_exptl_absorpt_correction_type multi-scan
_exptl_absorpt_process_details
;
CrysAlisPro 1.171.40.84a (Rigaku Oxford Diffraction, 2020)
Empirical absorption correction using spherical harmonics,
implemented in SCALE3 ABSPACK scaling algorithm.
;
_exptl_crystal_colour 'clear light colourless'
_exptl_crystal_colour_lustre clear
_exptl_crystal_colour_modifier light
_exptl_crystal_colour_primary colourless
_exptl_crystal_density_diffrn 2.108
_exptl_crystal_description plate
_exptl_crystal_F_000 566.714
_exptl_crystal_recrystallization_method 'crystallized from dioxane'
_exptl_crystal_size_max 0.151
_exptl_crystal_size_mid 0.129
_exptl_crystal_size_min 0.069
_refine_diff_density_max 1.8023
_refine_diff_density_min -1.3657
_refine_diff_density_rms 0.1425
_refine_ls_d_res_high 0.6424
_refine_ls_d_res_low 9.1954
_refine_ls_extinction_expression Fc^*^=kFc[1+0.001xFc^2^\l^3^/sin(2\q)]^-1/4^
_refine_ls_goodness_of_fit_ref 1.0409
_refine_ls_hydrogen_treatment constr
_refine_ls_matrix_type full
_refine_ls_number_constraints 8
_refine_ls_number_parameters 128
_refine_ls_number_reflns 3206
_refine_ls_number_restraints 0
_refine_ls_restrained_S_all 1.0409
_refine_ls_R_factor_all 0.0438
_refine_ls_R_factor_gt 0.0345
_refine_ls_shift/su_max 0.0008
_refine_ls_shift/su_mean 0.0000
_refine_ls_structure_factor_coef Fsqd
_refine_ls_weighting_details 'w=1/[\s^2^(Fo^2^)+(0.0347P)^2^+1.4396P] where P=(Fo^2^+2Fc^2^)/3'
_refine_ls_weighting_scheme calc
_refine_ls_wR_factor_gt 0.0800
_refine_ls_wR_factor_ref 0.0835
_reflns_Friedel_coverage 0.0
_reflns_limit_h_max 6
_reflns_limit_h_min -5
_reflns_limit_k_max 35
_reflns_limit_k_min 0
_reflns_limit_l_max 15
_reflns_limit_l_min 0
_reflns_number_gt 2656
_reflns_number_total 3206
_reflns_threshold_expression I>=2u(I)
_cod_data_source_file d1ce01583d2.cif
_cod_data_source_block exp_70
_cod_database_code 7244086
_chemical_oxdiff_formula 'C9 H4 I1 N1 O3'
_reflns_odcompleteness_completeness 99.89
_reflns_odcompleteness_iscentric 1
_reflns_odcompleteness_theta 29.97
_olex2_refinement_description
;
1. Fixed Uiso
 At 1.2 times of:
  All C(H) groups
2.a Aromatic/amide H refined with riding coordinates:
 C5(H5), C6(H6), C3(H3), C2(H2)
;
_olex2_date_sample_data_collection 2021-01-15
_olex2_date_sample_submission 2021-01-15
_olex2_exptl_crystal_mounting_method 'mounted ona MiTeGen loop'
_olex2_submission_original_sample_id VP-K1-4N-3-1
_olex2_submission_special_instructions 'No special instructions were received'
_oxdiff_exptl_absorpt_empirical_details
;
Empirical correction (ABSPACK) includes:
- Absorption correction using spherical harmonics
- Frame scaling
;
_oxdiff_exptl_absorpt_empirical_full_max 1.704
_oxdiff_exptl_absorpt_empirical_full_min 0.635

loop_
_space_group_symop_id
_space_group_symop_operation_xyz
1 x,y,z
2 -x,y+1/2,-z+1/2
3 -x,-y,-z
4 x,-y-1/2,z-1/2

loop_
_atom_site_label
_atom_site_type_symbol
_atom_site_fract_x
_atom_site_fract_y
_atom_site_fract_z
_atom_site_U_iso_or_equiv
_atom_site_adp_type
_atom_site_occupancy
_atom_site_refinement_flags_posn
I10 I 0.71950(5) 0.076548(9) 0.61036(2) 0.04142(9) Uani 1.000000 .
O11 O 0.1917(6) 0.25934(11) 0.3532(2) 0.0481(6) Uani 1.000000 .
O14 O 1.1349(7) 0.44950(11) 0.7969(3) 0.0525(6) Uani 1.000000 .
N12 N 0.9398(7) 0.45453(11) 0.7007(3) 0.0388(6) Uani 1.000000 .
O13 O 0.8572(8) 0.50091(11) 0.6541(3) 0.0655(8) Uani 1.000000 .
C5 C 0.8605(7) 0.35036(13) 0.6980(3) 0.0314(5) Uani 1.000000 .
H5 H 0.9874(7) 0.34783(13) 0.7781(3) 0.0377(6) Uiso 1.000000 R
C4 C 0.7987(7) 0.40226(12) 0.6380(3) 0.0311(5) Uani 1.000000 .
C1 C 0.5354(6) 0.30637(11) 0.5173(3) 0.0275(5) Uani 1.000000 .
C6 C 0.7285(7) 0.30160(12) 0.6362(3) 0.0301(5) Uani 1.000000 .
H6 H 0.7690(7) 0.26574(12) 0.6742(3) 0.0361(6) Uiso 1.000000 R
C8 C 0.4839(7) 0.19902(13) 0.5024(3) 0.0344(6) Uani 1.000000 .
C3 C 0.6098(8) 0.40827(13) 0.5181(3) 0.0356(6) Uani 1.000000 .
H3 H 0.5743(8) 0.44416(13) 0.4795(3) 0.0428(7) Uiso 1.000000 R
C9 C 0.5686(7) 0.15287(13) 0.5422(3) 0.0345(6) Uani 1.000000 .
C2 C 0.4776(7) 0.35989(13) 0.4584(3) 0.0342(6) Uani 1.000000 .
H2 H 0.3495(7) 0.36277(13) 0.3787(3) 0.0410(7) Uiso 1.000000 R
C7 C 0.3878(7) 0.25489(13) 0.4501(3) 0.0337(6) Uani 1.000000 .

loop_
_atom_site_aniso_label
_atom_site_aniso_U_11
_atom_site_aniso_U_22
_atom_site_aniso_U_33
_atom_site_aniso_U_12
_atom_site_aniso_U_13
_atom_site_aniso_U_23
I10 0.03346(12) 0.03650(13) 0.05423(15) 0.00607(7) 0.00189(8) 0.00905(8)
O11 0.0539(14) 0.0419(13) 0.0454(13) -0.0002(11) -0.0227(11) -0.0062(10)
O14 0.0611(16) 0.0450(14) 0.0493(14) -0.0109(12) -0.0153(12) -0.0079(11)
N12 0.0410(14) 0.0315(13) 0.0437(14) -0.0056(10) 0.0013(11) -0.0062(10)
O13 0.091(2) 0.0250(11) 0.0764(19) -0.0026(13) -0.0271(16) -0.0019(12)
C5 0.0309(13) 0.0355(14) 0.0270(12) -0.0021(10) -0.0046(10) 0.0008(10)
C4 0.0327(13) 0.0285(13) 0.0320(13) -0.0016(10) 0.0003(10) -0.0020(10)
C1 0.0255(11) 0.0293(13) 0.0272(12) 0.0010(9) -0.0024(9) 0.0007(9)
C6 0.0304(12) 0.0278(13) 0.0313(13) 0.0001(10) -0.0052(10) 0.0047(10)
C8 0.0344(14) 0.0306(14) 0.0378(14) -0.0020(11) -0.0017(11) -0.0051(11)
C3 0.0424(16) 0.0267(13) 0.0372(15) 0.0015(11) -0.0039(12) 0.0045(11)
C9 0.0299(13) 0.0340(14) 0.0394(15) -0.0019(11) -0.0006(11) -0.0004(11)
C2 0.0366(14) 0.0348(14) 0.0300(13) 0.0022(11) -0.0084(11) 0.0018(10)
C7 0.0334(13) 0.0323(14) 0.0347(14) 0.0009(11) -0.0043(11) -0.0013(11)

loop_
_atom_type_symbol
_atom_type_scat_dispersion_real
_atom_type_scat_dispersion_imag
_atom_type_scat_Cromer_Mann_a1
_atom_type_scat_Cromer_Mann_a2
_atom_type_scat_Cromer_Mann_a3
_atom_type_scat_Cromer_Mann_a4
_atom_type_scat_Cromer_Mann_b1
_atom_type_scat_Cromer_Mann_b2
_atom_type_scat_Cromer_Mann_b3
_atom_type_scat_Cromer_Mann_b4
_atom_type_scat_Cromer_Mann_c
_atom_type_scat_source
_atom_type_scat_dispersion_source
I -0.41187 1.83264 20.14720 18.99490 7.51380 2.27350 4.34700 0.38140 27.76600 66.87760 4.07119989395 'International Tables Volume C Table 6.1.1.4 (pp. 500-502)' 'Henke, Gullikson and Davis, At. Data and Nucl. Data Tables, 1993, 54, 2'
H 0.00000 0.00000 0.49300 0.32291 0.14019 0.04081 10.51090 26.12570 3.14236 57.79970 0.0030380000826 'International Tables Volume C Table 6.1.1.4 (pp. 500-502)' 'Henke, Gullikson and Davis, At. Data and Nucl. Data Tables, 1993, 54, 2'
C 0.00347 0.00161 2.31000 1.02000 1.58860 0.86500 20.84390 10.20750 0.56870 51.65120 0.215599998832 'International Tables Volume C Table 6.1.1.4 (pp. 500-502)' 'Henke, Gullikson and Davis, At. Data and Nucl. Data Tables, 1993, 54, 2'
O 0.01158 0.00611 3.04850 2.28680 1.54630 0.86700 13.27710 5.70110 0.32390 32.90890 0.250800013542 'International Tables Volume C Table 6.1.1.4 (pp. 500-502)' 'Henke, Gullikson and Davis, At. Data and Nucl. Data Tables, 1993, 54, 2'
N 0.00653 0.00323 12.21260 3.13220 2.01250 1.16630 0.00570 9.89330 28.99750 0.58260 -11.5290002823 'International Tables Volume C Table 6.1.1.4 (pp. 500-502)' 'Henke, Gullikson and Davis, At. Data and Nucl. Data Tables, 1993, 54, 2'

loop_
_geom_angle_atom_site_label_1
_geom_angle_atom_site_label_2
_geom_angle_atom_site_label_3
_geom_angle
_geom_angle_site_symmetry_1
_geom_angle_site_symmetry_3
_geom_angle_publ_flag
O13 N12 O14 122.8(3) . . ?
C4 N12 O14 118.5(3) . . ?
C4 N12 O13 118.7(3) . . ?
C4 C5 H5 120.90(16) . . ?
C6 C5 H5 120.90(16) . . ?
C6 C5 C4 118.2(2) . . ?
C5 C4 N12 119.2(3) . . ?
C3 C4 N12 117.7(3) . . ?
C3 C4 C5 123.0(3) . . ?
C2 C1 C6 120.4(2) . . ?
C7 C1 C6 121.0(2) . . ?
C7 C1 C2 118.6(2) . . ?
C1 C6 C5 120.0(3) . . ?
H6 C6 C5 119.99(16) . . ?
H6 C6 C1 119.99(16) . . ?
C7 C8 C9 178.0(3) . . ?
H3 C3 C4 120.84(17) . . ?
C2 C3 C4 118.3(3) . . ?
C2 C3 H3 120.84(17) . . ?
C8 C9 I10 178.7(3) . . ?
C3 C2 C1 120.0(2) . . ?
H2 C2 C1 120.00(15) . . ?
H2 C2 C3 120.00(17) . . ?
C1 C7 O11 121.2(3) . . ?
C8 C7 O11 120.8(3) . . ?
C8 C7 C1 118.0(2) . . ?

loop_
_geom_bond_atom_site_label_1
_geom_bond_atom_site_label_2
_geom_bond_distance
_geom_bond_site_symmetry_2
_geom_bond_publ_flag
I10 C9 1.991(3) . ?
O11 C7 1.224(4) . ?
O14 N12 1.218(4) . ?
N12 O13 1.218(4) . ?
N12 C4 1.473(4) . ?
C5 H5 0.9300 . ?
C5 C4 1.369(4) . ?
C5 C6 1.388(4) . ?
C4 C3 1.395(4) . ?
C1 C6 1.393(3) . ?
C1 C2 1.395(4) . ?
C1 C7 1.486(4) . ?
C6 H6 0.9300 . ?
C8 C9 1.192(4) . ?
C8 C7 1.450(4) . ?
C3 H3 0.9300 . ?
C3 C2 1.372(4) . ?
C2 H2 0.9300 . ?

loop_
_geom_torsion_atom_site_label_1
_geom_torsion_atom_site_label_2
_geom_torsion_atom_site_label_3
_geom_torsion_atom_site_label_4
_geom_torsion
_geom_torsion_site_symmetry_1
_geom_torsion_site_symmetry_2
_geom_torsion_site_symmetry_3
_geom_torsion_site_symmetry_4
_geom_torsion_publ_flag
O11 C7 C1 C6 172.6(3) . . . . ?
O11 C7 C1 C2 -7.7(4) . . . . ?
O14 N12 C4 C5 7.4(3) . . . . ?
O14 N12 C4 C3 -171.9(3) . . . . ?
N12 C4 C5 C6 -179.2(3) . . . . ?
N12 C4 C3 C2 179.8(3) . . . . ?
C5 C4 C3 C2 0.6(4) . . . . ?
C5 C6 C1 C2 1.0(3) . . . . ?
C5 C6 C1 C7 -179.2(3) . . . . ?
C4 C3 C2 C1 -0.4(4) . . . . ?
